data_2206990
loop_
_publ_author_name
'Ying Li'
'Xiao-Yan Yang'
'Shu-Sheng Zhang'
'Xue-Mei Li'

_publ_section_title
;
 2-{[3-(2-Nitrophenyl)prop-2-enylidene]amino}phenol
;
_journal_coeditor_code IS6123
_journal_issue 10
_journal_name_full 'Acta Crystallographica Section E'
_journal_page_first o3337
_journal_page_last o3338
_journal_paper_doi 10.1107/S1600536805029338
_journal_volume 61
_journal_year 2005
_chemical_formula_iupac 'C15 H12 N2 O3'
_chemical_formula_moiety 'C15 H12 N2 O3'
_chemical_formula_sum 'C15 H12 N2 O3'
_chemical_formula_weight 268.27
_chemical_name_systematic
;
2-{[3-(2-Nitrophenyl)prop-2-enylidene]amino}phenol
;
_space_group_IT_number 15
_symmetry_cell_setting monoclinic
_symmetry_space_group_name_Hall '-C 2yc'
_symmetry_space_group_name_H-M 'C 1 2/c 1'
_atom_sites_solution_hydrogens geom
_atom_sites_solution_primary direct
_atom_sites_solution_secondary difmap
_audit_creation_method SHELXL-97
_cell_angle_alpha 90.00
_cell_angle_beta 123.692(2)
_cell_angle_gamma 90.00
_cell_formula_units_Z 8
_cell_length_a 22.654(3)
_cell_length_b 7.5464(10)
_cell_length_c 18.816(2)
_cell_measurement_reflns_used 2347
_cell_measurement_temperature 293(2)
_cell_measurement_theta_max 25.7
_cell_measurement_theta_min 2.6
_cell_volume 2676.4(6)
_computing_cell_refinement 'SAINT (Siemens, 1996)'
_computing_data_collection 'SMART (Siemens, 1996)'
_computing_data_reduction SAINT
_computing_molecular_graphics 'SHELXTL (Siemens, 1996)'
_computing_publication_material
;
SHELXTL, PARST (Nardelli, 1995) and PLATON (Spek, 2003)
;
_computing_structure_refinement 'SHELXL97 (Sheldrick, 1997)'
_computing_structure_solution 'SHELXS97 (Sheldrick, 1997)'
_diffrn_ambient_temperature 293(2)
_diffrn_detector_area_resol_mean 8.33
_diffrn_measured_fraction_theta_full 0.999
_diffrn_measured_fraction_theta_max 0.999
_diffrn_measurement_device_type 'Siemens SMART 1000 CCD area-detector'
_diffrn_measurement_method \w
_diffrn_radiation_monochromator graphite
_diffrn_radiation_source 'fine-focus sealed tube'
_diffrn_radiation_type MoK\a
_diffrn_radiation_wavelength 0.71073
_diffrn_reflns_av_R_equivalents 0.0222
_diffrn_reflns_av_sigmaI/netI 0.0253
_diffrn_reflns_limit_h_max 27
_diffrn_reflns_limit_h_min -15
_diffrn_reflns_limit_k_max 9
_diffrn_reflns_limit_k_min -9
_diffrn_reflns_limit_l_max 22
_diffrn_reflns_limit_l_min -23
_diffrn_reflns_number 7282
_diffrn_reflns_theta_full 26.03
_diffrn_reflns_theta_max 26.03
_diffrn_reflns_theta_min 2.16
_diffrn_standards_decay_% 0
_diffrn_standards_number 0
_exptl_absorpt_coefficient_mu 0.095
_exptl_absorpt_correction_T_max 0.9869
_exptl_absorpt_correction_T_min 0.9649
_exptl_absorpt_correction_type multi-scan
_exptl_absorpt_process_details '(SADABS; Sheldrick, 1996)'
_exptl_crystal_colour yellow
_exptl_crystal_density_diffrn 1.332
_exptl_crystal_density_method 'not measured'
_exptl_crystal_description block
_exptl_crystal_F_000 1120
_exptl_crystal_size_max 0.38
_exptl_crystal_size_mid 0.22
_exptl_crystal_size_min 0.14
_refine_diff_density_max 0.293
_refine_diff_density_min -0.283
_refine_ls_extinction_method none
_refine_ls_goodness_of_fit_ref 1.033
_refine_ls_hydrogen_treatment constr
_refine_ls_matrix_type full
_refine_ls_number_parameters 181
_refine_ls_number_reflns 2635
_refine_ls_number_restraints 0
_refine_ls_restrained_S_all 1.033
_refine_ls_R_factor_all 0.0606
_refine_ls_R_factor_gt 0.0480
_refine_ls_shift/su_max 0.000
_refine_ls_shift/su_mean 0.000
_refine_ls_structure_factor_coef Fsqd
_refine_ls_weighting_details 'calc w = 1/[\s^2^(Fo^2^)+(0.0584P)^2^+1.5459P] where P = (Fo^2^+2Fc^2^)/3'
_refine_ls_weighting_scheme calc
_refine_ls_wR_factor_gt 0.1182
_refine_ls_wR_factor_ref 0.1268
_reflns_number_gt 2111
_reflns_number_total 2635
_reflns_threshold_expression I>2\s(I)
_cod_data_source_file is6123.cif
_cod_data_source_block I
_cod_depositor_comments
;
The following automatic conversions were performed:
'_symmetry_cell_setting' value 'Monoclinic' changed to 'monoclinic'
according to '/home/saulius/struct/CIF-dictionaries/cif_core.dic'
dictionary named 'cif_core.dic' version 2.4.1 from 2010-06-29.

Automatic conversion script
Id: cif_fix_enum 1527 2010-12-29 10:47:43Z saulius 

The following automatic conversions were performed:

'_symmetry_cell_setting' value 'Monoclinic' changed to 'monoclinic'
according to /home/saulius/struct/CIF-dictionaries/cif_core.dic
dictionary named 'cif_core.dic' version 2.4.1 from 2010-06-29.

Automatic conversion script
Id: cif_fix_values 1715 2011-07-08 13:25:40Z adriana 
;
_cod_original_cell_volume 2676.5(6)
_cod_original_sg_symbol_H-M 'C 2/c'
_cod_database_code 2206990
_cod_database_fobs_code 2206990

loop_
_symmetry_equiv_pos_as_xyz
'x, y, z'
'-x, y, -z+1/2'
'x+1/2, y+1/2, z'
'-x+1/2, y+1/2, -z+1/2'
'-x, -y, -z'
'x, -y, z-1/2'
'-x+1/2, -y+1/2, -z'
'x+1/2, -y+1/2, z-1/2'

loop_
_atom_site_label
_atom_site_fract_x
_atom_site_fract_y
_atom_site_fract_z
_atom_site_U_iso_or_equiv
_atom_site_adp_type
_atom_site_calc_flag
_atom_site_refinement_flags
_atom_site_occupancy
_atom_site_type_symbol
O1 -0.07054(13) -0.3837(3) -0.25409(12) 0.1329(10) Uani d . 1 O
O2 -0.01401(10) -0.1927(2) -0.15485(11) 0.0980(7) Uani d . 1 O
O3 0.23510(7) 0.28984(17) 0.22499(8) 0.0516(4) Uani d . 1 O
H3A 0.2397 0.3800 0.2520 0.077 Uiso calc R 1 H
N1 -0.02857(10) -0.3445(2) -0.17952(11) 0.0737(6) Uani d . 1 N
N2 0.23660(8) 0.00307(17) 0.14026(9) 0.0402(3) Uani d . 1 N
C1 0.00561(10) -0.4880(2) -0.11663(12) 0.0494(5) Uani d . 1 C
C2 -0.03180(11) -0.6444(3) -0.13574(14) 0.0591(5) Uani d . 1 C
H2B -0.0745 -0.6593 -0.1883 0.071 Uiso calc R 1 H
C3 -0.00529(12) -0.7775(3) -0.07628(15) 0.0616(6) Uani d . 1 C
H3B -0.0300 -0.8836 -0.0882 0.074 Uiso calc R 1 H
C4 0.05816(12) -0.7537(3) 0.00132(15) 0.0595(5) Uani d . 1 C
H4A 0.0757 -0.8429 0.0423 0.071 Uiso calc R 1 H
C5 0.09587(11) -0.5978(2) 0.01842(12) 0.0506(5) Uani d . 1 C
H5A 0.1390 -0.5851 0.0706 0.061 Uiso calc R 1 H
C6 0.07124(9) -0.4598(2) -0.04000(11) 0.0427(4) Uani d . 1 C
C7 0.11460(10) -0.3009(2) -0.02192(11) 0.0463(4) Uani d . 1 C
H7A 0.1108 -0.2436 -0.0681 0.056 Uiso calc R 1 H
C8 0.15892(10) -0.2323(2) 0.05506(11) 0.0459(4) Uani d . 1 C
H8A 0.1637 -0.2875 0.1022 0.055 Uiso calc R 1 H
C9 0.19985(10) -0.0750(2) 0.06799(11) 0.0442(4) Uani d . 1 C
H9A 0.1995 -0.0285 0.0220 0.053 Uiso calc R 1 H
C10 0.27698(9) 0.1542(2) 0.14842(9) 0.0367(4) Uani d . 1 C
C11 0.27845(9) 0.2986(2) 0.19625(10) 0.0386(4) Uani d . 1 C
C12 0.32100(10) 0.4434(2) 0.20983(11) 0.0465(4) Uani d . 1 C
H12A 0.3213 0.5402 0.2407 0.056 Uiso calc R 1 H
C13 0.36290(11) 0.4447(3) 0.17777(12) 0.0540(5) Uani d . 1 C
H13A 0.3921 0.5413 0.1881 0.065 Uiso calc R 1 H
C14 0.36174(11) 0.3038(3) 0.13052(13) 0.0534(5) Uani d . 1 C
H14A 0.3899 0.3056 0.1087 0.064 Uiso calc R 1 H
C15 0.31875(10) 0.1601(2) 0.11559(11) 0.0453(4) Uani d . 1 C
H15A 0.3177 0.0658 0.0831 0.054 Uiso calc R 1 H

loop_
_atom_site_aniso_label
_atom_site_aniso_U_11
_atom_site_aniso_U_22
_atom_site_aniso_U_33
_atom_site_aniso_U_12
_atom_site_aniso_U_13
_atom_site_aniso_U_23
O1 0.1347(18) 0.0890(14) 0.0603(11) -0.0286(13) -0.0174(12) 0.0035(10)
O2 0.1024(14) 0.0484(9) 0.0769(12) 0.0056(9) 0.0085(10) 0.0037(8)
O3 0.0602(8) 0.0528(7) 0.0505(8) -0.0083(6) 0.0361(7) -0.0128(6)
N1 0.0656(12) 0.0568(11) 0.0512(11) -0.0058(9) 0.0027(9) -0.0007(9)
N2 0.0439(8) 0.0380(7) 0.0360(7) -0.0024(6) 0.0205(7) -0.0026(6)
C1 0.0491(11) 0.0436(10) 0.0464(10) -0.0024(8) 0.0208(9) -0.0079(8)
C2 0.0512(12) 0.0518(11) 0.0663(13) -0.0100(9) 0.0276(11) -0.0163(10)
C3 0.0668(14) 0.0429(10) 0.0879(16) -0.0114(10) 0.0508(14) -0.0114(10)
C4 0.0758(15) 0.0442(10) 0.0739(14) 0.0062(10) 0.0511(13) 0.0080(10)
C5 0.0525(11) 0.0470(10) 0.0477(10) 0.0026(9) 0.0250(9) -0.0004(8)
C6 0.0453(10) 0.0387(9) 0.0427(9) -0.0011(7) 0.0236(8) -0.0059(7)
C7 0.0518(11) 0.0419(9) 0.0395(9) -0.0033(8) 0.0218(9) -0.0019(8)
C8 0.0503(11) 0.0435(9) 0.0396(9) -0.0040(8) 0.0221(9) -0.0027(7)
C9 0.0485(10) 0.0448(9) 0.0359(9) -0.0027(8) 0.0214(8) -0.0004(7)
C10 0.0386(9) 0.0360(8) 0.0286(8) 0.0002(7) 0.0143(7) 0.0027(6)
C11 0.0405(9) 0.0404(9) 0.0305(8) 0.0028(7) 0.0171(7) 0.0027(7)
C12 0.0554(11) 0.0379(9) 0.0411(10) -0.0037(8) 0.0235(9) -0.0022(7)
C13 0.0599(12) 0.0476(10) 0.0530(11) -0.0150(9) 0.0304(10) -0.0010(9)
C14 0.0569(12) 0.0579(11) 0.0548(11) -0.0051(9) 0.0369(10) 0.0009(9)
C15 0.0510(11) 0.0449(9) 0.0423(10) -0.0002(8) 0.0273(9) -0.0036(8)

loop_
_atom_type_symbol
_atom_type_description
_atom_type_scat_dispersion_real
_atom_type_scat_dispersion_imag
_atom_type_scat_source
C C 0.0033 0.0016 'International Tables Vol C Tables 4.2.6.8 and 6.1.1.4'
H H 0.0000 0.0000 'International Tables Vol C Tables 4.2.6.8 and 6.1.1.4'
N N 0.0061 0.0033 'International Tables Vol C Tables 4.2.6.8 and 6.1.1.4'
O O 0.0106 0.0060 'International Tables Vol C Tables 4.2.6.8 and 6.1.1.4'

loop_
_geom_angle_atom_site_label_1
_geom_angle_atom_site_label_2
_geom_angle_atom_site_label_3
_geom_angle
C11 O3 H3A 109.5
O2 N1 O1 123.0(2)
O2 N1 C1 118.61(17)
O1 N1 C1 118.39(19)
C9 N2 C10 119.13(14)
C2 C1 C6 123.14(18)
C2 C1 N1 116.61(17)
C6 C1 N1 120.18(16)
C3 C2 C1 119.14(19)
C3 C2 H2B 120.4
C1 C2 H2B 120.4
C2 C3 C4 119.79(18)
C2 C3 H3B 120.1
C4 C3 H3B 120.1
C3 C4 C5 120.23(19)
C3 C4 H4A 119.9
C5 C4 H4A 119.9
C4 C5 C6 121.96(19)
C4 C5 H5A 119.0
C6 C5 H5A 119.0
C5 C6 C1 115.67(16)
C5 C6 C7 120.47(16)
C1 C6 C7 123.77(16)
C8 C7 C6 125.20(17)
C8 C7 H7A 117.4
C6 C7 H7A 117.4
C7 C8 C9 122.13(17)
C7 C8 H8A 118.9
C9 C8 H8A 118.9
N2 C9 C8 122.51(16)
N2 C9 H9A 118.7
C8 C9 H9A 118.7
C15 C10 C11 118.77(15)
C15 C10 N2 122.44(14)
C11 C10 N2 118.65(14)
O3 C11 C12 123.19(15)
O3 C11 C10 116.88(14)
C12 C11 C10 119.90(15)
C13 C12 C11 120.18(16)
C13 C12 H12A 119.9
C11 C12 H12A 119.9
C14 C13 C12 120.40(17)
C14 C13 H13A 119.8
C12 C13 H13A 119.8
C13 C14 C15 119.84(17)
C13 C14 H14A 120.1
C15 C14 H14A 120.1
C14 C15 C10 120.89(16)
C14 C15 H15A 119.6
C10 C15 H15A 119.6

loop_
_geom_bond_atom_site_label_1
_geom_bond_atom_site_label_2
_geom_bond_distance
_geom_bond_publ_flag
O1 N1 1.217(2) yes
O2 N1 1.211(2) yes
O3 C11 1.360(2) yes
O3 H3A 0.8200 ?
N1 C1 1.468(3) yes
N2 C9 1.278(2) yes
N2 C10 1.416(2) yes
C1 C2 1.380(3) ?
C1 C6 1.399(3) ?
C2 C3 1.369(3) ?
C2 H2B 0.9300 ?
C3 C4 1.379(3) ?
C3 H3B 0.9300 ?
C4 C5 1.383(3) ?
C4 H4A 0.9300 ?
C5 C6 1.387(2) ?
C5 H5A 0.9300 ?
C6 C7 1.466(2) ?
C7 C8 1.327(2) yes
C7 H7A 0.9300 ?
C8 C9 1.442(2) yes
C8 H8A 0.9300 ?
C9 H9A 0.9300 ?
C10 C15 1.388(2) ?
C10 C11 1.402(2) ?
C11 C12 1.384(2) ?
C12 C13 1.379(3) ?
C12 H12A 0.9300 ?
C13 C14 1.377(3) ?
C13 H13A 0.9300 ?
C14 C15 1.379(3) ?
C14 H14A 0.9300 ?
C15 H15A 0.9300 ?

loop_
_geom_hbond_atom_site_label_D
_geom_hbond_atom_site_label_H
_geom_hbond_atom_site_label_A
_geom_hbond_site_symmetry_A
_geom_hbond_distance_DH
_geom_hbond_distance_HA
_geom_hbond_distance_DA
_geom_hbond_angle_DHA
_geom_hbond_publ_flag
O3 H3A N2 4_555 0.82 2.01 2.761(2) 151 yes
C7 H7A O2 1_555 0.93 2.38 2.707(3) 100 yes
C12 H12A O3 4_555 0.93 2.55 3.418(2) 155 yes
C2 H2B Cg2 8_445 0.93 2.69 3.591(2) 162 yes
C14 H14A Cg1 7_545 0.93 2.80 3.628(3) 149 yes

loop_
_geom_torsion_atom_site_label_1
_geom_torsion_atom_site_label_2
_geom_torsion_atom_site_label_3
_geom_torsion_atom_site_label_4
_geom_torsion
O2 N1 C1 C2 151.9(2)
O1 N1 C1 C2 -27.8(3)
O2 N1 C1 C6 -25.1(3)
O1 N1 C1 C6 155.2(2)
C6 C1 C2 C3 2.4(3)
N1 C1 C2 C3 -174.52(19)
C1 C2 C3 C4 -0.2(3)
C2 C3 C4 C5 -1.6(3)
C3 C4 C5 C6 1.3(3)
C4 C5 C6 C1 0.7(3)
C4 C5 C6 C7 -176.22(17)
C2 C1 C6 C5 -2.6(3)
N1 C1 C6 C5 174.21(17)
C2 C1 C6 C7 174.24(18)
N1 C1 C6 C7 -9.0(3)
C5 C6 C7 C8 -32.7(3)
C1 C6 C7 C8 150.64(19)
C6 C7 C8 C9 -179.85(17)
C10 N2 C9 C8 178.23(15)
C7 C8 C9 N2 172.11(18)
C9 N2 C10 C15 -45.4(2)
C9 N2 C10 C11 138.87(17)
C15 C10 C11 O3 178.01(14)
N2 C10 C11 O3 -6.1(2)
C15 C10 C11 C12 0.1(2)
N2 C10 C11 C12 175.92(15)
O3 C11 C12 C13 -179.00(16)
C10 C11 C12 C13 -1.2(3)
C11 C12 C13 C14 1.4(3)
C12 C13 C14 C15 -0.4(3)
C13 C14 C15 C10 -0.7(3)
C11 C10 C15 C14 0.9(2)
N2 C10 C15 C14 -174.80(16)
